data_7016528
loop_
_publ_author_name
'Li, Dongmei'
'Zhang, Qiong'
'Wang, Peng'
'Wu, Jieying'
'Kan, Yuhe'
'Tian, Yupeng'
'Zhou, Hongping'
'Yang, Jiaxiang'
'Tao, Xutang'
'Jiang, Minhua'

_publ_section_title
;
 Studies of the isomerization and photophysical properties of a novel
 2,2':6',2''-terpyridine-based ligand and its complexes.
;
_journal_issue 32
_journal_name_full 'Dalton transactions (Cambridge, England : 2003)'
_journal_page_first 8170
_journal_page_last 8178
_journal_paper_doi 10.1039/c1dt10752f
_journal_volume 40
_journal_year 2011
_chemical_formula_sum 'C37 H28 Cd I2 N4 S'
_chemical_formula_weight 926.89
_chemical_name_systematic
;
?
;
_space_group_IT_number 15
_symmetry_space_group_name_Hall '-C 2yc'
_symmetry_space_group_name_H-M 'C 1 2/c 1'
_atom_sites_solution_hydrogens geom
_atom_sites_solution_primary direct
_atom_sites_solution_secondary difmap
_audit_creation_method SHELXL-97
_cell_angle_alpha 90.000(5)
_cell_angle_beta 106.629(5)
_cell_angle_gamma 90.000(5)
_cell_formula_units_Z 8
_cell_length_a 19.953(5)
_cell_length_b 13.943(5)
_cell_length_c 27.347(5)
_cell_measurement_temperature 298(2)
_cell_volume 7290(3)
_computing_structure_refinement 'SHELXL-97 (Sheldrick, 1997)'
_computing_structure_solution 'SHELXS-97 (Sheldrick, 1990)'
_diffrn_ambient_temperature 298(2)
_diffrn_measured_fraction_theta_full 0.954
_diffrn_measured_fraction_theta_max 0.954
_diffrn_radiation_monochromator graphite
_diffrn_radiation_source 'fine-focus sealed tube'
_diffrn_radiation_type MoK\a
_diffrn_radiation_wavelength 0.71069
_diffrn_reflns_av_R_equivalents 0.0820
_diffrn_reflns_av_sigmaI/netI 0.0989
_diffrn_reflns_limit_h_max 23
_diffrn_reflns_limit_h_min -25
_diffrn_reflns_limit_k_max 18
_diffrn_reflns_limit_k_min -18
_diffrn_reflns_limit_l_max 35
_diffrn_reflns_limit_l_min -35
_diffrn_reflns_number 29331
_diffrn_reflns_theta_full 27.62
_diffrn_reflns_theta_max 27.62
_diffrn_reflns_theta_min 1.55
_exptl_absorpt_coefficient_mu 2.381
_exptl_absorpt_correction_T_max 0.9150
_exptl_absorpt_correction_T_min 0.6976
_exptl_crystal_density_diffrn 1.689
_exptl_crystal_density_method 'not measured'
_exptl_crystal_F_000 3584
_exptl_crystal_size_max 0.16
_exptl_crystal_size_mid 0.11
_exptl_crystal_size_min 0.04
_refine_diff_density_max 2.212
_refine_diff_density_min -0.846
_refine_diff_density_rms 0.221
_refine_ls_extinction_method none
_refine_ls_goodness_of_fit_ref 1.025
_refine_ls_hydrogen_treatment mixed
_refine_ls_matrix_type full
_refine_ls_number_parameters 407
_refine_ls_number_reflns 8087
_refine_ls_number_restraints 0
_refine_ls_restrained_S_all 1.025
_refine_ls_R_factor_all 0.1858
_refine_ls_R_factor_gt 0.0878
_refine_ls_shift/su_max 0.001
_refine_ls_shift/su_mean 0.000
_refine_ls_structure_factor_coef Fsqd
_refine_ls_weighting_details 'calc w=1/[\s^2^(Fo^2^)+(0.1000P)^2^+143.1394P] where P=(Fo^2^+2Fc^2^)/3'
_refine_ls_weighting_scheme calc
_refine_ls_wR_factor_gt 0.2230
_refine_ls_wR_factor_ref 0.2682
_reflns_number_gt 3641
_reflns_number_total 8087
_reflns_threshold_expression >2sigma(I)
_cod_data_source_file c1dt10752f.txt
_cod_data_source_block 070430b_0m
_cod_depositor_comments
;

2018-03-07
Z value and formula fixed to values more according to usual
chemical conventions.                 miguel
;
_cod_original_formula_sum 'C74 H56 Cd2 Cl0 I4 N8 O0 S2'
_cod_original_formula_weight 1853.79
_cod_original_formula_units_Z 4
_cod_database_code 7016528

loop_
_symmetry_equiv_pos_as_xyz
'x, y, z'
'-x, y, -z+1/2'
'x+1/2, y+1/2, z'
'-x+1/2, y+1/2, -z+1/2'
'-x, -y, -z'
'x, -y, z-1/2'
'-x+1/2, -y+1/2, -z'
'x+1/2, -y+1/2, z-1/2'

loop_
_atom_site_label
_atom_site_type_symbol
_atom_site_fract_x
_atom_site_fract_y
_atom_site_fract_z
_atom_site_U_iso_or_equiv
_atom_site_adp_type
_atom_site_occupancy
_atom_site_symmetry_multiplicity
_atom_site_calc_flag
_atom_site_refinement_flags
Cd1 Cd 0.32590(5) -0.00113(7) 1.04756(4) 0.0601(3) Uani 1 1 d .
I2 I 0.19450(6) -0.07432(7) 1.01063(5) 0.0817(4) Uani 1 1 d .
I1 I 0.42015(6) -0.06587(8) 1.13520(5) 0.0815(4) Uani 1 1 d .
S1 S 0.6483(3) 0.6559(4) 0.6792(2) 0.1020(16) Uani 1 1 d .
N2 N 0.3716(5) 0.1190(7) 1.0072(4) 0.052(3) Uani 1 1 d .
N3 N 0.2982(5) 0.1537(8) 1.0727(4) 0.054(3) Uani 1 1 d .
C5 C 0.4101(6) -0.0092(8) 0.9629(5) 0.050(3) Uani 1 1 d .
C9 C 0.3943(7) 0.2832(9) 0.9967(6) 0.061(4) Uani 1 1 d .
H9 H 0.3881 0.3470 1.0043 0.074 Uiso 1 1 calc R
C21 C 0.5148(10) 0.4822(13) 0.8890(8) 0.096(7) Uani 1 1 d .
N1 N 0.3774(6) -0.0672(7) 0.9880(5) 0.060(3) Uani 1 1 d .
C6 C 0.4069(6) 0.0965(8) 0.9735(5) 0.050(3) Uani 1 1 d .
C32 C 0.7314(10) 0.9098(13) 0.6694(7) 0.090(5) Uani 1 1 d .
H32 H 0.7272 0.9733 0.6784 0.108 Uiso 1 1 calc R
C17 C 0.4630(8) 0.3390(10) 0.9393(6) 0.067(4) Uani 1 1 d .
C18 C 0.4478(11) 0.4333(12) 0.9433(9) 0.115(8) Uani 1 1 d .
H18 H 0.4196 0.4524 0.9634 0.138 Uiso 1 1 calc R
N4 N 0.6460(7) 0.8637(9) 0.7116(5) 0.076(4) Uani 1 1 d .
C10 C 0.3653(7) 0.2124(8) 1.0190(5) 0.053(3) Uani 1 1 d .
C3 C 0.4421(8) -0.1414(11) 0.9207(6) 0.069(4) Uani 1 1 d .
H3 H 0.4664 -0.1664 0.8992 0.083 Uiso 1 1 calc R
C35 C 0.7840(11) 0.7970(15) 0.6264(9) 0.111(7) Uani 1 1 d .
H35 H 0.8127 0.7818 0.6061 0.134 Uiso 1 1 calc R
C7 C 0.4367(7) 0.1670(9) 0.9517(6) 0.058(4) Uani 1 1 d .
H7 H 0.4606 0.1501 0.9284 0.070 Uiso 1 1 calc R
C4 C 0.4426(7) -0.0446(9) 0.9294(6) 0.060(4) Uani 1 1 d .
H4 H 0.4651 -0.0034 0.9125 0.072 Uiso 1 1 calc R
C11 C 0.3232(6) 0.2296(9) 1.0550(5) 0.052(3) Uani 1 1 d .
C29 C 0.6241(7) 0.7947(13) 0.7437(6) 0.070(4) Uani 1 1 d .
C27 C 0.5980(9) 0.8225(16) 0.7833(7) 0.096(6) Uani 1 1 d .
H27 H 0.5964 0.8872 0.7911 0.115 Uiso 1 1 calc R
C14 C 0.2408(8) 0.2555(13) 1.1174(7) 0.084(5) Uani 1 1 d .
H14 H 0.2126 0.2636 1.1388 0.100 Uiso 1 1 calc R
C31 C 0.6922(8) 0.8393(12) 0.6861(6) 0.071(4) Uani 1 1 d .
C13 C 0.2666(9) 0.3321(12) 1.0987(7) 0.079(5) Uani 1 1 d .
H13 H 0.2574 0.3931 1.1088 0.095 Uiso 1 1 calc R
C15 C 0.2572(7) 0.1634(11) 1.1038(6) 0.067(4) Uani 1 1 d .
H15 H 0.2399 0.1096 1.1162 0.081 Uiso 1 1 calc R
C23 C 0.5581(11) 0.5521(16) 0.8343(10) 0.111(8) Uani 1 1 d .
H23 H 0.5660 0.4881 0.8280 0.133 Uiso 1 1 calc R
C1 C 0.3753(8) -0.1636(9) 0.9770(6) 0.066(4) Uani 1 1 d .
H1 H 0.3517 -0.2046 0.9933 0.079 Uiso 1 1 calc R
C8 C 0.4321(6) 0.2623(9) 0.9635(6) 0.055(3) Uani 1 1 d .
C12 C 0.3057(7) 0.3231(10) 1.0655(6) 0.068(4) Uani 1 1 d .
H12 H 0.3201 0.3763 1.0505 0.081 Uiso 1 1 calc R
C2 C 0.4062(8) -0.2006(10) 0.9433(6) 0.065(4) Uani 1 1 d .
H2 H 0.4030 -0.2658 0.9358 0.078 Uiso 1 1 calc R
C30 C 0.7037(9) 0.7464(12) 0.6732(7) 0.080(5) Uani 1 1 d .
C36 C 0.6319(11) 0.9672(13) 0.7186(8) 0.101(6) Uani 1 1 d .
H36A H 0.6292 1.0012 0.6871 0.121 Uiso 1 1 calc R
H36B H 0.5869 0.9732 0.7252 0.121 Uiso 1 1 calc R
C16 C 0.5079(9) 0.3199(11) 0.9108(7) 0.086(5) Uani 1 1 d .
H16 H 0.5212 0.2565 0.9084 0.103 Uiso 1 1 calc R
C25 C 0.6050(9) 0.6293(16) 0.7615(8) 0.105(7) Uani 1 1 d .
H25 H 0.6081 0.5649 0.7536 0.126 Uiso 1 1 calc R
C34 C 0.7478(10) 0.7262(14) 0.6437(7) 0.092(5) Uani 1 1 d .
H34 H 0.7533 0.6627 0.6352 0.110 Uiso 1 1 calc R
C26 C 0.5737(10) 0.754(2) 0.8118(7) 0.129(10) Uani 1 1 d .
H26 H 0.5544 0.7737 0.8372 0.154 Uiso 1 1 calc R
C28 C 0.6269(9) 0.6983(12) 0.7330(6) 0.081(5) Uani 1 1 d .
C37 C 0.6862(12) 1.0134(15) 0.7611(9) 0.127(8) Uani 1 1 d .
H37A H 0.6741 1.0054 0.7924 0.191 Uiso 1 1 calc R
H37B H 0.6887 1.0805 0.7540 0.191 Uiso 1 1 calc R
H37C H 0.7307 0.9840 0.7642 0.191 Uiso 1 1 calc R
C22 C 0.5364(10) 0.578(2) 0.8606(11) 0.145(12) Uani 1 1 d .
H22 H 0.5298 0.6416 0.8676 0.174 Uiso 1 1 calc R
C19 C 0.4749(13) 0.4996(14) 0.9174(11) 0.130(9) Uani 1 1 d .
H19 H 0.4634 0.5635 0.9206 0.156 Uiso 1 1 calc R
C33 C 0.7765(10) 0.8887(14) 0.6399(8) 0.101(6) Uani 1 1 d .
H33 H 0.8012 0.9376 0.6296 0.121 Uiso 1 1 calc R
C24 C 0.5781(11) 0.654(2) 0.8023(8) 0.105(7) Uani 1 1 d .
C20 C 0.5347(11) 0.3891(13) 0.8857(8) 0.108(7) Uani 1 1 d .
H20 H 0.5654 0.3730 0.8671 0.129 Uiso 1 1 calc R

loop_
_atom_site_aniso_label
_atom_site_aniso_U_11
_atom_site_aniso_U_22
_atom_site_aniso_U_33
_atom_site_aniso_U_23
_atom_site_aniso_U_13
_atom_site_aniso_U_12
Cd1 0.0641(6) 0.0441(5) 0.0825(8) 0.0041(5) 0.0379(6) -0.0031(5)
I2 0.0705(7) 0.0547(6) 0.1259(11) 0.0010(6) 0.0374(7) -0.0116(5)
I1 0.0825(8) 0.0845(8) 0.0866(8) 0.0139(6) 0.0389(6) 0.0096(6)
S1 0.130(4) 0.072(3) 0.109(4) 0.015(3) 0.043(3) -0.004(3)
N2 0.053(6) 0.035(5) 0.075(8) 0.001(5) 0.028(6) -0.004(5)
N3 0.055(6) 0.052(6) 0.065(8) 0.001(6) 0.029(6) 0.002(5)
C5 0.049(7) 0.036(6) 0.070(9) -0.005(6) 0.023(7) -0.001(5)
C9 0.068(9) 0.034(6) 0.088(11) 0.006(7) 0.032(8) 0.004(6)
C21 0.092(13) 0.077(13) 0.114(16) 0.043(11) 0.020(12) -0.035(10)
N1 0.081(8) 0.036(5) 0.076(8) 0.001(5) 0.043(7) -0.004(5)
C6 0.046(7) 0.038(6) 0.072(10) -0.003(6) 0.026(7) -0.007(5)
C32 0.107(14) 0.073(11) 0.111(15) 0.010(10) 0.062(12) 0.003(10)
C17 0.060(9) 0.051(8) 0.089(12) 0.020(8) 0.022(9) 0.000(7)
C18 0.142(18) 0.052(10) 0.18(2) 0.021(12) 0.099(17) 0.007(10)
N4 0.097(9) 0.057(7) 0.090(10) 0.005(7) 0.053(8) 0.014(7)
C10 0.058(8) 0.031(6) 0.073(10) -0.004(6) 0.023(7) -0.004(5)
C3 0.077(10) 0.067(9) 0.073(11) -0.013(8) 0.038(9) 0.016(8)
C35 0.115(16) 0.090(14) 0.16(2) -0.002(14) 0.084(15) -0.005(12)
C7 0.057(8) 0.052(8) 0.078(11) 0.006(7) 0.039(8) 0.000(6)
C4 0.054(8) 0.047(7) 0.085(11) -0.001(7) 0.031(8) -0.002(6)
C11 0.049(7) 0.044(7) 0.066(9) -0.015(7) 0.019(7) -0.008(6)
C29 0.058(9) 0.103(13) 0.050(10) 0.025(9) 0.015(7) -0.016(8)
C27 0.078(11) 0.134(17) 0.083(13) -0.003(12) 0.034(11) -0.026(11)
C14 0.070(11) 0.096(13) 0.090(13) 0.000(11) 0.031(10) 0.014(10)
C31 0.064(9) 0.092(12) 0.062(10) 0.005(9) 0.026(8) -0.003(8)
C13 0.087(12) 0.060(9) 0.096(13) -0.011(9) 0.037(11) 0.015(8)
C15 0.065(9) 0.076(10) 0.069(11) -0.002(8) 0.033(8) 0.008(8)
C23 0.086(14) 0.100(15) 0.14(2) -0.040(14) 0.020(14) 0.027(11)
C1 0.084(10) 0.038(7) 0.093(12) 0.009(7) 0.054(9) 0.001(7)
C8 0.048(7) 0.042(7) 0.082(11) -0.001(7) 0.028(7) -0.001(6)
C12 0.072(9) 0.054(8) 0.084(12) -0.011(8) 0.033(9) 0.008(7)
C2 0.073(9) 0.044(7) 0.082(11) -0.010(7) 0.029(9) -0.003(7)
C30 0.096(12) 0.067(10) 0.093(13) 0.007(9) 0.056(11) 0.010(9)
C36 0.113(15) 0.073(11) 0.124(17) -0.011(11) 0.048(14) 0.005(11)
C16 0.099(13) 0.053(9) 0.113(15) 0.010(9) 0.040(12) -0.012(8)
C25 0.086(12) 0.123(16) 0.096(15) 0.047(13) 0.013(11) -0.042(12)
C34 0.107(14) 0.087(12) 0.090(14) -0.005(10) 0.042(11) 0.024(11)
C26 0.074(13) 0.25(3) 0.070(14) 0.026(18) 0.029(10) -0.057(17)
C28 0.096(13) 0.073(11) 0.066(12) 0.012(9) 0.011(9) -0.016(9)
C37 0.15(2) 0.111(17) 0.124(19) -0.048(15) 0.045(16) -0.020(15)
C22 0.055(12) 0.18(3) 0.18(3) -0.10(2) -0.002(14) 0.019(14)
C19 0.131(18) 0.066(12) 0.21(3) 0.046(15) 0.09(2) 0.002(12)
C33 0.102(14) 0.077(12) 0.150(19) -0.008(12) 0.078(14) -0.002(10)
C24 0.085(13) 0.15(2) 0.070(14) 0.022(14) 0.001(11) -0.052(14)
C20 0.120(16) 0.074(12) 0.149(19) 0.032(12) 0.071(14) -0.011(11)

loop_
_atom_type_symbol
_atom_type_description
_atom_type_scat_dispersion_real
_atom_type_scat_dispersion_imag
_atom_type_scat_source
C C 0.0033 0.0016 'International Tables Vol C Tables 4.2.6.8 and 6.1.1.4'
H H 0.0000 0.0000 'International Tables Vol C Tables 4.2.6.8 and 6.1.1.4'
N N 0.0061 0.0033 'International Tables Vol C Tables 4.2.6.8 and 6.1.1.4'
S S 0.1246 0.1234 'International Tables Vol C Tables 4.2.6.8 and 6.1.1.4'
Cd Cd -0.8075 1.2024 'International Tables Vol C Tables 4.2.6.8 and 6.1.1.4'
I I -0.4742 1.8119 'International Tables Vol C Tables 4.2.6.8 and 6.1.1.4'
O O 0.0106 0.0060 'International Tables Vol C Tables 4.2.6.8 and 6.1.1.4'
Cl Cl 0.1484 0.1585 'International Tables Vol C Tables 4.2.6.8 and 6.1.1.4'

loop_
_geom_angle_atom_site_label_1
_geom_angle_atom_site_label_2
_geom_angle_atom_site_label_3
_geom_angle
N2 Cd1 N1 69.2(3)
N2 Cd1 N3 68.9(4)
N1 Cd1 N3 137.8(4)
N2 Cd1 I2 124.0(3)
N1 Cd1 I2 99.3(3)
N3 Cd1 I2 99.7(3)
N2 Cd1 I1 112.8(3)
N1 Cd1 I1 98.6(3)
N3 Cd1 I1 101.8(3)
I2 Cd1 I1 123.19(5)
C30 S1 C28 98.7(8)
C6 N2 C10 119.4(10)
C6 N2 Cd1 120.6(7)
C10 N2 Cd1 120.0(9)
C11 N3 C15 120.9(12)
C11 N3 Cd1 118.5(8)
C15 N3 Cd1 120.5(9)
N1 C5 C4 121.4(11)
N1 C5 C6 115.9(11)
C4 C5 C6 122.7(12)
C8 C9 C10 121.7(12)
C8 C9 H9 119.1
C10 C9 H9 119.1
C19 C21 C20 117.4(17)
C19 C21 C22 115(2)
C20 C21 C22 128(2)
C5 N1 C1 117.6(11)
C5 N1 Cd1 119.4(8)
C1 N1 Cd1 123.0(9)
N2 C6 C7 120.4(11)
N2 C6 C5 114.7(10)
C7 C6 C5 124.8(12)
C33 C32 C31 123.2(17)
C33 C32 H32 118.4
C31 C32 H32 118.4
C18 C17 C16 115.6(15)
C18 C17 C8 122.1(15)
C16 C17 C8 122.4(13)
C17 C18 C19 118.7(19)
C17 C18 H18 120.6
C19 C18 H18 120.6
C31 N4 C29 121.0(13)
C31 N4 C36 119.3(14)
C29 N4 C36 117.7(14)
N2 C10 C9 120.2(12)
N2 C10 C11 115.0(11)
C9 C10 C11 124.7(11)
C2 C3 C4 120.0(13)
C2 C3 H3 120.0
C4 C3 H3 120.0
C33 C35 C34 118.3(18)
C33 C35 H35 120.9
C34 C35 H35 120.9
C6 C7 C8 121.7(13)
C6 C7 H7 119.1
C8 C7 H7 119.1
C5 C4 C3 119.6(13)
C5 C4 H4 120.2
C3 C4 H4 120.2
N3 C11 C12 121.9(12)
N3 C11 C10 117.3(11)
C12 C11 C10 120.5(12)
C28 C29 C27 119.1(16)
C28 C29 N4 118.7(15)
C27 C29 N4 122.2(17)
C29 C27 C26 121(2)
C29 C27 H27 119.7
C26 C27 H27 119.7
C13 C14 C15 118.9(15)
C13 C14 H14 120.6
C15 C14 H14 120.6
N4 C31 C30 123.7(15)
N4 C31 C32 121.1(15)
C30 C31 C32 115.1(15)
C14 C13 C12 122.3(15)
C14 C13 H13 118.9
C12 C13 H13 118.9
N3 C15 C14 119.3(15)
N3 C15 H15 120.3
C14 C15 H15 120.3
C22 C23 C24 106(3)
C22 C23 H23 127.1
C24 C23 H23 127.1
C2 C1 N1 122.2(13)
C2 C1 H1 118.9
N1 C1 H1 118.9
C9 C8 C7 116.5(12)
C9 C8 C17 121.4(12)
C7 C8 C17 122.0(13)
C13 C12 C11 116.5(15)
C13 C12 H12 121.8
C11 C12 H12 121.8
C1 C2 C3 119.0(13)
C1 C2 H2 120.5
C3 C2 H2 120.5
C31 C30 C34 121.3(16)
C31 C30 S1 120.6(13)
C34 C30 S1 116.2(14)
C37 C36 N4 113.3(17)
C37 C36 H36A 108.9
N4 C36 H36A 108.9
C37 C36 H36B 108.9
N4 C36 H36B 108.9
H36A C36 H36B 107.7
C17 C16 C20 123.7(17)
C17 C16 H16 118.1
C20 C16 H16 118.1
C28 C25 C24 122(2)
C28 C25 H25 119.1
C24 C25 H25 119.1
C30 C34 C35 122.4(18)
C30 C34 H34 118.8
C35 C34 H34 118.8
C27 C26 C24 121(2)
C27 C26 H26 119.4
C24 C26 H26 119.4
C29 C28 C25 121.2(19)
C29 C28 S1 122.9(13)
C25 C28 S1 115.5(16)
C36 C37 H37A 109.5
C36 C37 H37B 109.5
H37A C37 H37B 109.5
C36 C37 H37C 109.5
H37A C37 H37C 109.5
H37B C37 H37C 109.5
C23 C22 C21 106(3)
C23 C22 H22 127.1
C21 C22 H22 127.1
C21 C19 C18 126(2)
C21 C19 H19 116.9
C18 C19 H19 116.9
C35 C33 C32 119.6(18)
C35 C33 H33 120.2
C32 C33 H33 120.2
C25 C24 C26 116(2)
C25 C24 C23 112(2)
C26 C24 C23 131(2)
C21 C20 C16 118.1(19)
C21 C20 H20 120.9
C16 C20 H20 120.9

loop_
_geom_bond_atom_site_label_1
_geom_bond_atom_site_label_2
_geom_bond_distance
Cd1 N2 2.331(10)
Cd1 N1 2.347(11)
Cd1 N3 2.379(11)
Cd1 I2 2.7240(16)
Cd1 I1 2.7413(17)
S1 C30 1.716(17)
S1 C28 1.747(19)
N2 C6 1.346(16)
N2 C10 1.358(15)
N3 C11 1.320(16)
N3 C15 1.346(16)
C5 N1 1.345(15)
C5 C4 1.359(18)
C5 C6 1.506(16)
C9 C8 1.367(18)
C9 C10 1.373(17)
C9 H9 0.9300
C21 C19 1.28(3)
C21 C20 1.37(3)
C21 C22 1.66(4)
N1 C1 1.376(16)
C6 C7 1.370(16)
C32 C33 1.40(2)
C32 C31 1.41(2)
C32 H32 0.9300
C17 C18 1.36(2)
C17 C16 1.37(2)
C17 C8 1.482(18)
C18 C19 1.37(3)
C18 H18 0.9300
N4 C31 1.350(19)
N4 C29 1.451(18)
N4 C36 1.49(2)
C10 C11 1.484(18)
C3 C2 1.353(19)
C3 C4 1.370(19)
C3 H3 0.9300
C35 C33 1.35(2)
C35 C34 1.38(2)
C35 H35 0.9300
C7 C8 1.375(17)
C7 H7 0.9300
C4 H4 0.9300
C11 C12 1.400(18)
C29 C28 1.38(2)
C29 C27 1.38(2)
C27 C26 1.41(3)
C27 H27 0.9300
C14 C13 1.35(2)
C14 C15 1.40(2)
C14 H14 0.9300
C31 C30 1.38(2)
C13 C12 1.36(2)
C13 H13 0.9300
C15 H15 0.9300
C23 C22 1.00(3)
C23 C24 1.78(3)
C23 H23 0.9300
C1 C2 1.349(18)
C1 H1 0.9300
C12 H12 0.9300
C2 H2 0.9300
C30 C34 1.38(2)
C36 C37 1.49(3)
C36 H36A 0.9700
C36 H36B 0.9700
C16 C20 1.38(2)
C16 H16 0.9300
C25 C28 1.38(2)
C25 C24 1.41(3)
C25 H25 0.9300
C34 H34 0.9300
C26 C24 1.42(3)
C26 H26 0.9300
C37 H37A 0.9600
C37 H37B 0.9600
C37 H37C 0.9600
C22 H22 0.9300
C19 H19 0.9300
C33 H33 0.9300
C20 H20 0.9300

loop_
_geom_torsion_atom_site_label_1
_geom_torsion_atom_site_label_2
_geom_torsion_atom_site_label_3
_geom_torsion_atom_site_label_4
_geom_torsion
N1 Cd1 N2 C6 -3.6(9)
N3 Cd1 N2 C6 -178.4(11)
I2 Cd1 N2 C6 -90.8(10)
I1 Cd1 N2 C6 87.3(10)
N1 Cd1 N2 C10 179.1(11)
N3 Cd1 N2 C10 4.2(9)
I2 Cd1 N2 C10 91.8(10)
I1 Cd1 N2 C10 -90.1(10)
N2 Cd1 N3 C11 -3.1(9)
N1 Cd1 N3 C11 -10.3(13)
I2 Cd1 N3 C11 -126.0(9)
I1 Cd1 N3 C11 107.0(10)
N2 Cd1 N3 C15 176.0(11)
N1 Cd1 N3 C15 168.8(10)
I2 Cd1 N3 C15 53.2(11)
I1 Cd1 N3 C15 -73.9(10)
C4 C5 N1 C1 -3(2)
C6 C5 N1 C1 176.0(12)
C4 C5 N1 Cd1 177.7(10)
C6 C5 N1 Cd1 -3.4(16)
N2 Cd1 N1 C5 3.6(10)
N3 Cd1 N1 C5 10.8(14)
I2 Cd1 N1 C5 126.6(10)
I1 Cd1 N1 C5 -107.5(10)
N2 Cd1 N1 C1 -175.7(13)
N3 Cd1 N1 C1 -168.6(10)
I2 Cd1 N1 C1 -52.8(12)
I1 Cd1 N1 C1 73.1(12)
C10 N2 C6 C7 1(2)
Cd1 N2 C6 C7 -176.8(10)
C10 N2 C6 C5 -179.5(11)
Cd1 N2 C6 C5 3.1(15)
N1 C5 C6 N2 0.2(17)
C4 C5 C6 N2 179.1(13)
N1 C5 C6 C7 -179.9(13)
C4 C5 C6 C7 -1(2)
C16 C17 C18 C19 3(3)
C8 C17 C18 C19 -176(2)
C6 N2 C10 C9 0(2)
Cd1 N2 C10 C9 177.7(10)
C6 N2 C10 C11 177.8(12)
Cd1 N2 C10 C11 -4.8(16)
C8 C9 C10 N2 -2(2)
C8 C9 C10 C11 -179.5(13)
N2 C6 C7 C8 0(2)
C5 C6 C7 C8 -179.5(13)
N1 C5 C4 C3 0(2)
C6 C5 C4 C3 -178.5(13)
C2 C3 C4 C5 3(2)
C15 N3 C11 C12 -3(2)
Cd1 N3 C11 C12 175.9(11)
C15 N3 C11 C10 -177.2(12)
Cd1 N3 C11 C10 1.9(16)
N2 C10 C11 N3 1.8(18)
C9 C10 C11 N3 179.2(13)
N2 C10 C11 C12 -172.3(13)
C9 C10 C11 C12 5(2)
C31 N4 C29 C28 -26(2)
C36 N4 C29 C28 170.4(16)
C31 N4 C29 C27 156.8(16)
C36 N4 C29 C27 -7(2)
C28 C29 C27 C26 -1(3)
N4 C29 C27 C26 176.5(15)
C29 N4 C31 C30 23(3)
C36 N4 C31 C30 -173.3(17)
C29 N4 C31 C32 -158.3(16)
C36 N4 C31 C32 5(2)
C33 C32 C31 N4 -175.6(18)
C33 C32 C31 C30 3(3)
C15 C14 C13 C12 3(3)
C11 N3 C15 C14 0(2)
Cd1 N3 C15 C14 -178.9(11)
C13 C14 C15 N3 0(2)
C5 N1 C1 C2 2(2)
Cd1 N1 C1 C2 -178.8(12)
C10 C9 C8 C7 3(2)
C10 C9 C8 C17 179.7(13)
C6 C7 C8 C9 -2(2)
C6 C7 C8 C17 -178.7(13)
C18 C17 C8 C9 -9(3)
C16 C17 C8 C9 171.9(16)
C18 C17 C8 C7 167.6(18)
C16 C17 C8 C7 -12(2)
C14 C13 C12 C11 -6(3)
N3 C11 C12 C13 6(2)
C10 C11 C12 C13 179.6(13)
N1 C1 C2 C3 2(2)
C4 C3 C2 C1 -4(2)
N4 C31 C30 C34 175.0(16)
C32 C31 C30 C34 -3(3)
N4 C31 C30 S1 12(3)
C32 C31 C30 S1 -166.9(14)
C28 S1 C30 C31 -33.8(17)
C28 S1 C30 C34 161.9(15)
C31 N4 C36 C37 -80(2)
C29 N4 C36 C37 84(2)
C18 C17 C16 C20 -3(3)
C8 C17 C16 C20 176.6(17)
C31 C30 C34 C35 2(3)
S1 C30 C34 C35 165.7(17)
C33 C35 C34 C30 1(3)
C29 C27 C26 C24 3(3)
C27 C29 C28 C25 -1(3)
N4 C29 C28 C25 -178.4(15)
C27 C29 C28 S1 171.7(13)
N4 C29 C28 S1 -6(2)
C24 C25 C28 C29 1(3)
C24 C25 C28 S1 -172.3(15)
C30 S1 C28 C29 31.0(17)
C30 S1 C28 C25 -155.9(14)
C24 C23 C22 C21 177.8(13)
C19 C21 C22 C23 -168(3)
C20 C21 C22 C23 13(3)
C20 C21 C19 C18 -3(4)
C22 C21 C19 C18 178(2)
C17 C18 C19 C21 -1(4)
C34 C35 C33 C32 -2(3)
C31 C32 C33 C35 0(3)
C28 C25 C24 C26 1(3)
C28 C25 C24 C23 -177.1(16)
C27 C26 C24 C25 -3(3)
C27 C26 C24 C23 174.9(17)
C22 C23 C24 C25 -176(2)
C22 C23 C24 C26 6(3)
C19 C21 C20 C16 3(3)
C22 C21 C20 C16 -177.1(19)
C17 C16 C20 C21 -1(3)
